data_2239574
loop_
_publ_author_name
'Bai, Xiao-Guang'
'Wang, Ju-Xian'

_publ_section_title
;
 <i>tert</i>-Butyl
 <i>N</i>-[2-(<i>N</i>-isobutyl-4-methoxybenzenesulfonamido)ethyl]carbamate
;
_journal_issue 6
_journal_name_full 'Acta Crystallographica Section E'
_journal_page_first o674
_journal_paper_doi 10.1107/S1600536814009143
_journal_volume 70
_journal_year 2014
_chemical_formula_iupac 'C18 H30 N2 O5 S'
_chemical_formula_moiety 'C18 H30 N2 O5 S'
_chemical_formula_sum 'C18 H30 N2 O5 S'
_chemical_formula_weight 386.50
_chemical_name_systematic
;
<i>tert</i>-Butyl
<i>N</i>-[2-(<i>N</i>-isobutyl-4-methoxybenzenesulfonamido)ethyl]carbamat
;
_space_group_IT_number 14
_symmetry_cell_setting monoclinic
_symmetry_space_group_name_Hall '-P 2ybc'
_symmetry_space_group_name_H-M 'P 1 21/c 1'
_atom_sites_solution_hydrogens geom
_atom_sites_solution_primary direct
_atom_sites_solution_secondary difmap
_audit_creation_method SHELXL-97
_cell_angle_alpha 90.00
_cell_angle_beta 92.497(3)
_cell_angle_gamma 90.00
_cell_formula_units_Z 4
_cell_length_a 19.2484(5)
_cell_length_b 5.29088(12)
_cell_length_c 20.1825(6)
_cell_measurement_reflns_used 5271
_cell_measurement_temperature 293(2)
_cell_measurement_theta_max 67.0670
_cell_measurement_theta_min 4.3830
_cell_volume 2053.45(9)
_computing_cell_refinement 'CrysAlis PRO (Agilent, 2013)'
_computing_data_collection 'CrysAlis PRO (Agilent, 2013)'
_computing_data_reduction 'CrysAlis PRO (Agilent, 2013)'
_computing_molecular_graphics 'SHELXTL/PC (Sheldrick, 2008)'
_computing_publication_material 'SHELXTL/PC (Sheldrick, 2008)'
_computing_structure_refinement 'SHELXL97 (Sheldrick, 2008)'
_computing_structure_solution 'SHELXS97 (Sheldrick, 2008)'
_diffrn_ambient_temperature 293(2)
_diffrn_detector_area_resol_mean 10.4713
_diffrn_measured_fraction_theta_full 0.995
_diffrn_measured_fraction_theta_max 0.995
_diffrn_measurement_device_type 'Agilent Xcalibur (Atlas, Gemini ultra)'
_diffrn_measurement_method '\w scans'
_diffrn_radiation_monochromator mirror
_diffrn_radiation_source 'Enhance Ultra (Cu) X-ray Source'
_diffrn_radiation_type CuK\a
_diffrn_radiation_wavelength 1.54184
_diffrn_reflns_av_R_equivalents 0.0309
_diffrn_reflns_av_sigmaI/netI 0.0244
_diffrn_reflns_limit_h_max 22
_diffrn_reflns_limit_h_min -21
_diffrn_reflns_limit_k_max 6
_diffrn_reflns_limit_k_min -4
_diffrn_reflns_limit_l_max 24
_diffrn_reflns_limit_l_min -22
_diffrn_reflns_number 11865
_diffrn_reflns_theta_full 67.16
_diffrn_reflns_theta_max 67.16
_diffrn_reflns_theta_min 4.39
_diffrn_standards_number 0
_exptl_absorpt_coefficient_mu 1.651
_exptl_absorpt_correction_T_max 1.00000
_exptl_absorpt_correction_T_min 0.77580
_exptl_absorpt_correction_type multi-scan
_exptl_absorpt_process_details '(CrysAlis PRO; Agilent, 2013)'
_exptl_crystal_colour colorless
_exptl_crystal_density_diffrn 1.250
_exptl_crystal_density_method 'not measured'
_exptl_crystal_description Block
_exptl_crystal_F_000 832
_exptl_crystal_size_max 0.28
_exptl_crystal_size_mid 0.16
_exptl_crystal_size_min 0.14
_refine_diff_density_max 0.172
_refine_diff_density_min -0.301
_refine_ls_extinction_method none
_refine_ls_goodness_of_fit_ref 1.045
_refine_ls_hydrogen_treatment mixed
_refine_ls_matrix_type full
_refine_ls_number_parameters 245
_refine_ls_number_reflns 3658
_refine_ls_number_restraints 0
_refine_ls_restrained_S_all 1.045
_refine_ls_R_factor_all 0.0420
_refine_ls_R_factor_gt 0.0337
_refine_ls_shift/su_max 0.001
_refine_ls_shift/su_mean 0.000
_refine_ls_structure_factor_coef Fsqd
_refine_ls_weighting_details 'calc w=1/[\s^2^(Fo^2^)+(0.0429P)^2^+0.3785P] where P=(Fo^2^+2Fc^2^)/3'
_refine_ls_weighting_scheme calc
_refine_ls_wR_factor_gt 0.0818
_refine_ls_wR_factor_ref 0.0890
_reflns_number_gt 3122
_reflns_number_total 3658
_reflns_threshold_expression I>2sigma(I)
_cod_data_source_file rz5120sup1.cif
_cod_data_source_block I
_cod_original_cell_volume 2053.46(9)
_cod_original_sg_symbol_H-M 'P 21/c'
_cod_database_code 2239574
_cod_database_fobs_code 2239574

loop_
_symmetry_equiv_pos_as_xyz
'x, y, z'
'-x, y+1/2, -z+1/2'
'-x, -y, -z'
'x, -y-1/2, z-1/2'

loop_
_atom_site_type_symbol
_atom_site_label
_atom_site_fract_x
_atom_site_fract_y
_atom_site_fract_z
_atom_site_U_iso_or_equiv
_atom_site_adp_type
_atom_site_calc_flag
_atom_site_refinement_flags
_atom_site_occupancy
_atom_site_symmetry_multiplicity
C C1 0.85965(7) 0.6201(3) 0.54057(7) 0.0368(3) Uani d . 1 1
C C2 0.82937(9) 0.6078(3) 0.60169(8) 0.0474(4) Uani d . 1 1
H H2 0.7921 0.7121 0.6107 0.057 Uiso calc R 1 1
C C3 0.85494(9) 0.4403(4) 0.64878(8) 0.0527(4) Uani d . 1 1
H H3 0.8347 0.4314 0.6897 0.063 Uiso calc R 1 1
C C4 0.91066(8) 0.2845(3) 0.63579(8) 0.0440(4) Uani d . 1 1
C C5 0.94134(8) 0.2961(3) 0.57509(8) 0.0435(4) Uani d . 1 1
H H5 0.9788 0.1921 0.5662 0.052 Uiso calc R 1 1
C C6 0.91528(8) 0.4657(3) 0.52769(7) 0.0403(3) Uani d . 1 1
H H6 0.9356 0.4754 0.4868 0.048 Uiso calc R 1 1
C C7 0.98789(12) -0.0418(4) 0.67445(11) 0.0687(6) Uani d . 1 1
H H7A 0.9749 -0.1530 0.6384 0.103 Uiso calc R 1 1
H H7B 0.9983 -0.1396 0.7137 0.103 Uiso calc R 1 1
H H7C 1.0282 0.0537 0.6634 0.103 Uiso calc R 1 1
C C8 0.70575(8) 0.5843(3) 0.45894(8) 0.0420(3) Uani d . 1 1
H H8A 0.6984 0.6863 0.4980 0.050 Uiso calc R 1 1
H H8B 0.7095 0.4093 0.4730 0.050 Uiso calc R 1 1
C C9 0.64333(8) 0.6121(3) 0.41093(8) 0.0447(4) Uani d . 1 1
H H9 0.6499 0.5001 0.3730 0.054 Uiso calc R 1 1
C C10 0.57790(9) 0.5294(4) 0.44490(10) 0.0602(5) Uani d . 1 1
H H10A 0.5853 0.3658 0.4645 0.090 Uiso calc R 1 1
H H10B 0.5397 0.5213 0.4128 0.090 Uiso calc R 1 1
H H10C 0.5675 0.6491 0.4788 0.090 Uiso calc R 1 1
C C11 0.63562(11) 0.8797(4) 0.38541(12) 0.0743(6) Uani d . 1 1
H H11A 0.6288 0.9921 0.4219 0.111 Uiso calc R 1 1
H H11B 0.5963 0.8894 0.3546 0.111 Uiso calc R 1 1
H H11C 0.6769 0.9276 0.3635 0.111 Uiso calc R 1 1
C C12 0.80312(8) 0.4772(3) 0.38535(8) 0.0426(3) Uani d . 1 1
H H12A 0.7712 0.3368 0.3783 0.051 Uiso calc R 1 1
H H12B 0.8454 0.4114 0.4069 0.051 Uiso calc R 1 1
C C13 0.82046(9) 0.5869(4) 0.31821(8) 0.0517(4) Uani d . 1 1
H H13A 0.8475 0.7399 0.3254 0.062 Uiso calc R 1 1
H H13B 0.8493 0.4669 0.2956 0.062 Uiso calc R 1 1
C C14 0.72163(8) 0.4609(3) 0.24696(7) 0.0410(3) Uani d . 1 1
C C15 0.62067(9) 0.3966(3) 0.17124(8) 0.0459(4) Uani d . 1 1
C C16 0.57907(11) 0.2465(4) 0.21953(10) 0.0642(5) Uani d . 1 1
H H16A 0.6083 0.1208 0.2407 0.096 Uiso calc R 1 1
H H16B 0.5408 0.1655 0.1961 0.096 Uiso calc R 1 1
H H16C 0.5617 0.3581 0.2525 0.096 Uiso calc R 1 1
C C17 0.65827(11) 0.2296(4) 0.12362(9) 0.0646(5) Uani d . 1 1
H H17A 0.6895 0.3305 0.0989 0.097 Uiso calc R 1 1
H H17B 0.6250 0.1496 0.0936 0.097 Uiso calc R 1 1
H H17C 0.6842 0.1028 0.1481 0.097 Uiso calc R 1 1
C C18 0.57448(13) 0.5846(4) 0.13381(13) 0.0827(7) Uani d . 1 1
H H18A 0.5534 0.6958 0.1647 0.124 Uiso calc R 1 1
H H18B 0.5388 0.4956 0.1086 0.124 Uiso calc R 1 1
H H18C 0.6019 0.6816 0.1044 0.124 Uiso calc R 1 1
N N1 0.77172(6) 0.6617(2) 0.42986(6) 0.0371(3) Uani d . 1 1
N N2 0.76011(8) 0.6456(3) 0.27567(7) 0.0474(3) Uani d . 1 1
O O1 0.93204(7) 0.1260(3) 0.68599(6) 0.0611(3) Uani d . 1 1
O O2 0.78598(6) 1.0150(2) 0.50924(6) 0.0505(3) Uani d . 1 1
O O3 0.88216(6) 0.8952(2) 0.43790(5) 0.0462(3) Uani d . 1 1
O O4 0.73211(6) 0.2357(2) 0.25588(6) 0.0495(3) Uani d . 1 1
O O5 0.67038(6) 0.5608(2) 0.20784(6) 0.0511(3) Uani d . 1 1
S S1 0.825787(18) 0.82405(6) 0.478139(18) 0.03723(12) Uani d . 1 1
H H2A 0.7503(11) 0.793(4) 0.2665(10) 0.060(6) Uiso d . 1 1

loop_
_atom_site_aniso_label
_atom_site_aniso_U_11
_atom_site_aniso_U_22
_atom_site_aniso_U_33
_atom_site_aniso_U_12
_atom_site_aniso_U_13
_atom_site_aniso_U_23
C1 0.0318(7) 0.0407(7) 0.0375(7) -0.0033(6) -0.0025(6) -0.0012(6)
C2 0.0405(8) 0.0577(10) 0.0443(8) 0.0031(7) 0.0057(7) -0.0026(7)
C3 0.0501(10) 0.0697(11) 0.0390(8) -0.0005(8) 0.0101(7) 0.0035(8)
C4 0.0441(8) 0.0474(8) 0.0400(8) -0.0088(7) -0.0052(6) 0.0062(7)
C5 0.0372(8) 0.0486(9) 0.0442(8) 0.0021(7) -0.0017(6) 0.0011(7)
C6 0.0345(7) 0.0497(8) 0.0366(7) 0.0005(6) 0.0007(6) 0.0017(6)
C7 0.0723(13) 0.0631(12) 0.0693(12) 0.0052(10) -0.0139(10) 0.0211(10)
C8 0.0367(8) 0.0466(8) 0.0428(8) -0.0027(7) 0.0007(6) 0.0046(7)
C9 0.0363(8) 0.0500(9) 0.0476(8) 0.0010(7) -0.0013(6) 0.0004(7)
C10 0.0389(9) 0.0742(12) 0.0675(11) -0.0056(9) 0.0011(8) 0.0022(10)
C11 0.0536(11) 0.0713(13) 0.0980(16) 0.0155(10) 0.0030(11) 0.0339(12)
C12 0.0400(8) 0.0428(8) 0.0444(8) 0.0040(7) -0.0050(6) -0.0050(7)
C13 0.0422(9) 0.0688(11) 0.0442(8) -0.0069(8) 0.0024(7) -0.0105(8)
C14 0.0461(8) 0.0429(8) 0.0342(7) -0.0037(7) 0.0034(6) -0.0027(6)
C15 0.0509(9) 0.0383(8) 0.0475(8) -0.0074(7) -0.0082(7) -0.0010(7)
C16 0.0576(11) 0.0712(12) 0.0645(11) -0.0108(10) 0.0085(9) 0.0014(10)
C17 0.0709(13) 0.0721(12) 0.0509(10) -0.0149(10) 0.0038(9) -0.0163(9)
C18 0.0884(16) 0.0549(11) 0.1003(17) -0.0064(11) -0.0478(14) 0.0101(11)
N1 0.0324(6) 0.0399(6) 0.0386(6) -0.0009(5) -0.0021(5) -0.0010(5)
N2 0.0557(8) 0.0455(8) 0.0405(7) -0.0096(7) -0.0031(6) -0.0014(6)
O1 0.0663(8) 0.0678(8) 0.0489(7) 0.0010(7) -0.0025(6) 0.0188(6)
O2 0.0520(7) 0.0400(6) 0.0593(7) 0.0084(5) -0.0007(5) -0.0097(5)
O3 0.0422(6) 0.0462(6) 0.0502(6) -0.0078(5) 0.0016(5) 0.0059(5)
O4 0.0555(7) 0.0411(6) 0.0512(6) 0.0035(5) -0.0035(5) -0.0034(5)
O5 0.0606(7) 0.0367(6) 0.0543(6) -0.0050(5) -0.0165(5) -0.0016(5)
S1 0.03497(19) 0.03481(19) 0.0416(2) -0.00052(14) -0.00156(14) -0.00101(14)

loop_
_atom_type_symbol
_atom_type_description
_atom_type_scat_dispersion_real
_atom_type_scat_dispersion_imag
_atom_type_scat_source
C C 0.0181 0.0091 'International Tables Vol C Tables 4.2.6.8 and 6.1.1.4'
H H 0.0000 0.0000 'International Tables Vol C Tables 4.2.6.8 and 6.1.1.4'
N N 0.0311 0.0180 'International Tables Vol C Tables 4.2.6.8 and 6.1.1.4'
O O 0.0492 0.0322 'International Tables Vol C Tables 4.2.6.8 and 6.1.1.4'
S S 0.3331 0.5567 'International Tables Vol C Tables 4.2.6.8 and 6.1.1.4'

loop_
_geom_angle_atom_site_label_1
_geom_angle_atom_site_label_2
_geom_angle_atom_site_label_3
_geom_angle
C6 C1 C2 119.91(14)
C6 C1 S1 119.56(11)
C2 C1 S1 120.50(12)
C3 C2 C1 119.52(15)
C3 C2 H2 120.2
C1 C2 H2 120.2
C2 C3 C4 120.60(15)
C2 C3 H3 119.7
C4 C3 H3 119.7
O1 C4 C5 123.89(16)
O1 C4 C3 115.82(15)
C5 C4 C3 120.29(15)
C4 C5 C6 118.87(15)
C4 C5 H5 120.6
C6 C5 H5 120.6
C1 C6 C5 120.81(14)
C1 C6 H6 119.6
C5 C6 H6 119.6
O1 C7 H7A 109.5
O1 C7 H7B 109.5
H7A C7 H7B 109.5
O1 C7 H7C 109.5
H7A C7 H7C 109.5
H7B C7 H7C 109.5
N1 C8 C9 112.90(12)
N1 C8 H8A 109.0
C9 C8 H8A 109.0
N1 C8 H8B 109.0
C9 C8 H8B 109.0
H8A C8 H8B 107.8
C11 C9 C8 111.82(15)
C11 C9 C10 110.57(16)
C8 C9 C10 109.38(13)
C11 C9 H9 108.3
C8 C9 H9 108.3
C10 C9 H9 108.3
C9 C10 H10A 109.5
C9 C10 H10B 109.5
H10A C10 H10B 109.5
C9 C10 H10C 109.5
H10A C10 H10C 109.5
H10B C10 H10C 109.5
C9 C11 H11A 109.5
C9 C11 H11B 109.5
H11A C11 H11B 109.5
C9 C11 H11C 109.5
H11A C11 H11C 109.5
H11B C11 H11C 109.5
N1 C12 C13 113.64(13)
N1 C12 H12A 108.8
C13 C12 H12A 108.8
N1 C12 H12B 108.8
C13 C12 H12B 108.8
H12A C12 H12B 107.7
N2 C13 C12 114.06(14)
N2 C13 H13A 108.7
C12 C13 H13A 108.7
N2 C13 H13B 108.7
C12 C13 H13B 108.7
H13A C13 H13B 107.6
O4 C14 N2 124.23(15)
O4 C14 O5 125.63(14)
N2 C14 O5 110.14(14)
O5 C15 C17 110.24(14)
O5 C15 C16 109.76(14)
C17 C15 C16 112.57(16)
O5 C15 C18 102.60(13)
C17 C15 C18 110.70(17)
C16 C15 C18 110.52(18)
C15 C16 H16A 109.5
C15 C16 H16B 109.5
H16A C16 H16B 109.5
C15 C16 H16C 109.5
H16A C16 H16C 109.5
H16B C16 H16C 109.5
C15 C17 H17A 109.5
C15 C17 H17B 109.5
H17A C17 H17B 109.5
C15 C17 H17C 109.5
H17A C17 H17C 109.5
H17B C17 H17C 109.5
C15 C18 H18A 109.5
C15 C18 H18B 109.5
H18A C18 H18B 109.5
C15 C18 H18C 109.5
H18A C18 H18C 109.5
H18B C18 H18C 109.5
C12 N1 C8 116.13(12)
C12 N1 S1 116.31(10)
C8 N1 S1 116.30(10)
C14 N2 C13 120.87(16)
C14 N2 H2A 118.5(15)
C13 N2 H2A 120.5(15)
C4 O1 C7 117.91(14)
C14 O5 C15 120.56(12)
O2 S1 O3 119.77(7)
O2 S1 N1 107.05(7)
O3 S1 N1 106.12(7)
O2 S1 C1 107.89(7)
O3 S1 C1 107.48(7)
N1 S1 C1 108.05(7)

loop_
_geom_bond_atom_site_label_1
_geom_bond_atom_site_label_2
_geom_bond_distance
C1 C6 1.381(2)
C1 C2 1.389(2)
C1 S1 1.7621(15)
C2 C3 1.375(2)
C2 H2 0.9300
C3 C4 1.387(3)
C3 H3 0.9300
C4 O1 1.365(2)
C4 C5 1.384(2)
C5 C6 1.389(2)
C5 H5 0.9300
C6 H6 0.9300
C7 O1 1.421(3)
C7 H7A 0.9600
C7 H7B 0.9600
C7 H7C 0.9600
C8 N1 1.4797(19)
C8 C9 1.518(2)
C8 H8A 0.9700
C8 H8B 0.9700
C9 C11 1.512(3)
C9 C10 1.524(2)
C9 H9 0.9800
C10 H10A 0.9600
C10 H10B 0.9600
C10 H10C 0.9600
C11 H11A 0.9600
C11 H11B 0.9600
C11 H11C 0.9600
C12 N1 1.474(2)
C12 C13 1.524(2)
C12 H12A 0.9700
C12 H12B 0.9700
C13 N2 1.448(2)
C13 H13A 0.9700
C13 H13B 0.9700
C14 O4 1.2205(19)
C14 N2 1.342(2)
C14 O5 1.345(2)
C15 O5 1.4677(19)
C15 C17 1.513(3)
C15 C16 1.513(3)
C15 C18 1.514(3)
C16 H16A 0.9600
C16 H16B 0.9600
C16 H16C 0.9600
C17 H17A 0.9600
C17 H17B 0.9600
C17 H17C 0.9600
C18 H18A 0.9600
C18 H18B 0.9600
C18 H18C 0.9600
N1 S1 1.6378(12)
N2 H2A 0.82(2)
O2 S1 1.4294(12)
O3 S1 1.4338(12)

loop_
_geom_hbond_atom_site_label_D
_geom_hbond_atom_site_label_H
_geom_hbond_atom_site_label_A
_geom_hbond_site_symmetry_A
_geom_hbond_distance_DH
_geom_hbond_distance_HA
_geom_hbond_distance_DA
_geom_hbond_angle_DHA
C8 H8A O2 . 0.97 2.43 2.9106(19) 110
C13 H13A O3 . 0.97 2.48 3.107(2) 122
C3 H3 O4 4_566 0.93 2.59 3.402(2) 147
N2 H2A O4 1_565 0.82(2) 2.38(2) 3.190(2) 171(2)

loop_
_geom_torsion_atom_site_label_1
_geom_torsion_atom_site_label_2
_geom_torsion_atom_site_label_3
_geom_torsion_atom_site_label_4
_geom_torsion
C6 C1 C2 C3 -0.4(2)
S1 C1 C2 C3 177.48(13)
C1 C2 C3 C4 0.1(3)
C2 C3 C4 O1 179.80(16)
C2 C3 C4 C5 0.1(3)
O1 C4 C5 C6 -179.78(15)
C3 C4 C5 C6 -0.1(2)
C2 C1 C6 C5 0.4(2)
S1 C1 C6 C5 -177.50(12)
C4 C5 C6 C1 -0.1(2)
N1 C8 C9 C11 -57.0(2)
N1 C8 C9 C10 -179.83(14)
N1 C12 C13 N2 -70.15(18)
C13 C12 N1 C8 127.99(14)
C13 C12 N1 S1 -89.53(14)
C9 C8 N1 C12 -78.70(17)
C9 C8 N1 S1 138.82(12)
O4 C14 N2 C13 2.9(2)
O5 C14 N2 C13 -177.48(14)
C12 C13 N2 C14 -72.1(2)
C5 C4 O1 C7 -1.8(2)
C3 C4 O1 C7 178.47(16)
O4 C14 O5 C15 0.1(2)
N2 C14 O5 C15 -179.50(14)
C17 C15 O5 C14 -61.01(19)
C16 C15 O5 C14 63.5(2)
C18 C15 O5 C14 -178.95(17)
C12 N1 S1 O2 171.49(10)
C8 N1 S1 O2 -46.10(12)
C12 N1 S1 O3 42.49(12)
C8 N1 S1 O3 -175.09(10)
C12 N1 S1 C1 -72.54(12)
C8 N1 S1 C1 69.88(12)
C6 C1 S1 O2 -161.35(12)
C2 C1 S1 O2 20.79(15)
C6 C1 S1 O3 -30.90(14)
C2 C1 S1 O3 151.23(13)
C6 C1 S1 N1 83.23(13)
C2 C1 S1 N1 -94.64(13)
